data_4028758
loop_
_publ_author_name
'Jos\'e A. G\'alvez'
'Mar\'ia D. D\'iaz-de-Villegas'
'Miriam Al\'ias'
'Ram\'on Badorrey'

_publ_section_title
;
 Chiral Iminoesters Derived fromd-Glyceraldehyde in [3 + 2] Cycloaddition
 Reactions. Asymmetric Synthesis of a Key Intermediate in the Synthesis of
 Neuramidinase Inhibitors
;
_journal_name_full 'Journal of Organic Chemistry'
_journal_page_first 11404
_journal_page_last 11413
_journal_paper_doi 10.1021/jo401967a
_journal_volume 78
_journal_year 2013
_chemical_absolute_configuration rm
_chemical_formula_moiety 'C21 H29 N O8 S'
_chemical_formula_sum 'C21 H29 N O8 S'
_chemical_formula_weight 455.51
_chemical_name_systematic
; 
(2R,4R,5S)-4-ethyl 2-methyl 5-[(S)-2,2-dimethyl-1,3-dioxolan-4-yl]
-1-tosylpyrrolidine-2,4-dicarboxylate 
;
_space_group_IT_number 1
_symmetry_cell_setting triclinic
_symmetry_space_group_name_Hall 'P 1'
_symmetry_space_group_name_H-M 'P 1'
_atom_sites_solution_hydrogens geom
_atom_sites_solution_primary direct
_atom_sites_solution_secondary difmap
_audit_creation_method SHELXL-97
_cell_angle_alpha 83.342(17)
_cell_angle_beta 77.216(14)
_cell_angle_gamma 87.954(15)
_cell_formula_units_Z 2
_cell_length_a 8.2700(12)
_cell_length_b 9.0465(19)
_cell_length_c 16.281(3)
_cell_measurement_reflns_used 683
_cell_measurement_temperature 293(2)
_cell_measurement_theta_max 28.7860
_cell_measurement_theta_min 3.0717
_cell_volume 1179.8(4)
_computing_structure_refinement 'SHELXL-97 (Sheldrick, 1997)'
_computing_structure_solution 'SHELXS-97 (Sheldrick, 1990)'
_diffrn_ambient_temperature 293(2)
_diffrn_measured_fraction_theta_full 0.998
_diffrn_measured_fraction_theta_max 0.856
_diffrn_radiation_monochromator graphite
_diffrn_radiation_source 'fine-focus sealed tube'
_diffrn_radiation_type MoK\a
_diffrn_radiation_wavelength 0.71073
_diffrn_reflns_av_R_equivalents 0.0580
_diffrn_reflns_av_sigmaI/netI 0.1915
_diffrn_reflns_limit_h_max 9
_diffrn_reflns_limit_h_min -10
_diffrn_reflns_limit_k_max 11
_diffrn_reflns_limit_k_min -11
_diffrn_reflns_limit_l_max 20
_diffrn_reflns_limit_l_min -19
_diffrn_reflns_number 8762
_diffrn_reflns_theta_full 25.50
_diffrn_reflns_theta_max 28.85
_diffrn_reflns_theta_min 3.08
_exptl_absorpt_coefficient_mu 0.182
_exptl_absorpt_correction_T_max 1.00000
_exptl_absorpt_correction_T_min 0.90514
_exptl_absorpt_correction_type multi-scan
_exptl_absorpt_process_details
; 
CrysAlisPro, Agilent Technologies,
Version 1.171.35.15 (release 03-08-2011 CrysAlis171 .NET)
(compiled Aug  3 2011,13:03:54)
empirical absorption correction using spherical harmonics,
 implemented in SCALE3 ABSPACK scaling algorithm. 
;
_exptl_crystal_colour colourless
_exptl_crystal_density_diffrn 1.282
_exptl_crystal_description prims
_exptl_crystal_F_000 484
_exptl_crystal_size_max 0.22
_exptl_crystal_size_mid 0.12
_exptl_crystal_size_min 0.10
_refine_diff_density_max 0.488
_refine_diff_density_min -0.338
_refine_diff_density_rms 0.079
_refine_ls_extinction_method none
_refine_ls_goodness_of_fit_ref 0.939
_refine_ls_hydrogen_treatment mixed
_refine_ls_matrix_type full
_refine_ls_number_parameters 560
_refine_ls_number_reflns 6795
_refine_ls_number_restraints 3
_refine_ls_restrained_S_all 0.939
_refine_ls_R_factor_all 0.2437
_refine_ls_R_factor_gt 0.0978
_refine_ls_shift/su_max 0.010
_refine_ls_shift/su_mean 0.001
_refine_ls_structure_factor_coef Fsqd
_refine_ls_weighting_details 'calc w=1/[\s^2^(Fo^2^)+(0.1188P)^2^+0.0000P] where P=(Fo^2^+2Fc^2^)/3'
_refine_ls_weighting_scheme calc
_refine_ls_wR_factor_gt 0.2320
_refine_ls_wR_factor_ref 0.3064
_reflns_number_gt 2232
_reflns_number_total 6795
_reflns_threshold_expression >2sigma(I)
_cod_data_source_file jo401967a_si_003.cif
_cod_data_source_block shelxl
_cod_database_code 4028758

loop_
_symmetry_equiv_pos_as_xyz
'x, y, z'

loop_
_atom_site_label
_atom_site_type_symbol
_atom_site_fract_x
_atom_site_fract_y
_atom_site_fract_z
_atom_site_U_iso_or_equiv
_atom_site_adp_type
_atom_site_occupancy
_atom_site_symmetry_multiplicity
_atom_site_calc_flag
_atom_site_refinement_flags
S1 S 0.0369(4) -0.1895(4) 0.9950(2) 0.0677(11) Uani 1 1 d .
S2 S 0.4263(4) -0.0493(4) 1.2021(2) 0.0661(11) Uani 1 1 d .
O1 O 0.1924(11) -0.2639(11) 0.9675(7) 0.080(3) Uani 1 1 d .
O2 O -0.0310(13) -0.1795(11) 1.0841(6) 0.082(3) Uani 1 1 d .
O3 O 0.1564(13) 0.2227(14) 1.0145(8) 0.103(4) Uani 1 1 d .
O4 O -0.1034(12) 0.2873(12) 1.0648(7) 0.080(3) Uani 1 1 d .
O5 O 0.0196(19) 0.2948(17) 0.7268(9) 0.129(5) Uani 1 1 d .
O6 O 0.0358(13) 0.0730(13) 0.6792(8) 0.095(3) Uani 1 1 d .
O7 O 0.3517(13) 0.1010(14) 0.7460(7) 0.100(4) Uani 1 1 d .
O8 O 0.5579(12) 0.1046(13) 0.8173(7) 0.086(3) Uani 1 1 d .
O9 O 0.4375(12) -0.0599(11) 1.1139(6) 0.078(3) Uani 1 1 d .
O10 O 0.5539(11) 0.0203(12) 1.2284(7) 0.081(3) Uani 1 1 d .
O11 O 0.5824(14) -0.4656(13) 1.1789(8) 0.101(4) Uani 1 1 d .
O12 O 0.3651(12) -0.5219(11) 1.1313(7) 0.082(3) Uani 1 1 d .
O13 O 0.2072(17) -0.5407(17) 1.4662(9) 0.125(5) Uani 1 1 d .
O14 O 0.1653(14) -0.3184(14) 1.5197(7) 0.096(4) Uani 1 1 d .
O15 O 0.5434(12) -0.3428(15) 1.4498(7) 0.100(4) Uani 1 1 d .
O16 O 0.8123(12) -0.3392(12) 1.3767(7) 0.080(3) Uani 1 1 d .
N1 N 0.0618(12) -0.0193(11) 0.9499(7) 0.057(3) Uani 1 1 d .
N2 N 0.4202(12) -0.2230(12) 1.2482(8) 0.059(3) Uani 1 1 d .
C1 C -0.0658(17) 0.0952(14) 0.9775(10) 0.070(4) Uani 1 1 d .
H1 H -0.1630 0.0496 1.0168 0.085 Uiso 1 1 calc R
C2 C -0.1129(19) 0.1733(18) 0.8979(10) 0.082(5) Uani 1 1 d .
H2A H -0.2323 0.1773 0.9043 0.099 Uiso 1 1 calc R
H2B H -0.0702 0.2738 0.8854 0.099 Uiso 1 1 calc R
C3 C -0.0334(17) 0.0789(18) 0.8295(9) 0.068(4) Uani 1 1 d .
H3 H -0.1100 -0.0010 0.8288 0.081 Uiso 1 1 calc R
C4 C 0.1211(17) 0.0088(17) 0.8555(9) 0.063(4) Uani 1 1 d .
H4 H 0.1458 -0.0864 0.8319 0.076 Uiso 1 1 calc R
C5 C 0.2771(16) 0.1018(19) 0.8347(11) 0.073(5) Uani 1 1 d .
H5 H 0.2452 0.2045 0.8452 0.088 Uiso 1 1 calc R
C6 C 0.4129(18) 0.0541(18) 0.8796(11) 0.088(5) Uani 1 1 d .
H6A H 0.4018 0.1016 0.9310 0.106 Uiso 1 1 calc R
H6B H 0.4151 -0.0531 0.8935 0.106 Uiso 1 1 calc R
C7 C 0.5268(19) 0.092(2) 0.7399(11) 0.081(5) Uani 1 1 d .
C8 C 0.595(2) 0.227(3) 0.6783(13) 0.144(9) Uani 1 1 d .
H8A H 0.5691 0.2193 0.6243 0.215 Uiso 1 1 calc R
H8B H 0.7130 0.2303 0.6718 0.215 Uiso 1 1 calc R
H8C H 0.5456 0.3162 0.7000 0.215 Uiso 1 1 calc R
C9 C 0.588(3) -0.048(3) 0.7037(16) 0.176(12) Uani 1 1 d .
H9A H 0.5581 -0.0493 0.6500 0.263 Uiso 1 1 calc R
H9B H 0.5385 -0.1318 0.7417 0.263 Uiso 1 1 calc R
H9C H 0.7063 -0.0548 0.6960 0.263 Uiso 1 1 calc R
C10 C -0.1099(16) -0.2703(14) 0.9562(8) 0.049(3) Uani 1 1 d .
C11 C -0.0628(18) -0.3535(17) 0.8853(9) 0.069(4) Uani 1 1 d .
H11 H 0.0487 -0.3675 0.8609 0.083 Uiso 1 1 calc R
C12 C -0.185(2) -0.4133(16) 0.8533(10) 0.082(5) Uani 1 1 d .
H12 H -0.1522 -0.4698 0.8081 0.098 Uiso 1 1 calc R
C13 C -0.3472(19) -0.3941(15) 0.8841(9) 0.063(4) Uani 1 1 d .
C14 C -0.475(2) -0.464(2) 0.8479(14) 0.138(9) Uani 1 1 d .
H14A H -0.5840 -0.4388 0.8778 0.208 Uiso 1 1 calc R
H14B H -0.4606 -0.5705 0.8539 0.208 Uiso 1 1 calc R
H14C H -0.4612 -0.4284 0.7889 0.208 Uiso 1 1 calc R
C15 C -0.3958(17) -0.3062(14) 0.9536(10) 0.063(4) Uani 1 1 d .
H15 H -0.5072 -0.2887 0.9766 0.076 Uiso 1 1 calc R
C16 C -0.2768(16) -0.2498(15) 0.9847(9) 0.061(4) Uani 1 1 d .
H16 H -0.3105 -0.1921 1.0293 0.073 Uiso 1 1 calc R
C17 C 0.014(2) 0.2118(18) 1.0200(9) 0.067(4) Uani 1 1 d .
C18 C -0.046(2) 0.407(2) 1.1069(11) 0.094(5) Uani 1 1 d .
H18A H -0.1405 0.4553 1.1391 0.142 Uiso 1 1 calc R
H18B H 0.0162 0.4787 1.0647 0.142 Uiso 1 1 calc R
H18C H 0.0227 0.3645 1.1441 0.142 Uiso 1 1 calc R
C19 C 0.011(2) 0.163(3) 0.7409(12) 0.085(5) Uani 1 1 d .
C20 C 0.090(3) 0.137(3) 0.5916(14) 0.153(10) Uani 1 1 d .
H20A H 0.0001 0.1285 0.5628 0.184 Uiso 1 1 calc R
H20B H 0.1090 0.2425 0.5911 0.184 Uiso 1 1 calc R
C21 C 0.225(5) 0.077(4) 0.5481(15) 0.229(18) Uani 1 1 d .
H21A H 0.2529 0.1279 0.4919 0.344 Uiso 1 1 calc R
H21B H 0.2056 -0.0263 0.5451 0.344 Uiso 1 1 calc R
H21C H 0.3150 0.0846 0.5758 0.344 Uiso 1 1 calc R
C22 C 0.3249(17) -0.3306(15) 1.2173(9) 0.067(4) Uani 1 1 d .
H22 H 0.2583 -0.2798 1.1795 0.080 Uiso 1 1 calc R
C23 C 0.2109(18) -0.4050(19) 1.3008(11) 0.084(5) Uani 1 1 d .
H23A H 0.0962 -0.4023 1.2956 0.101 Uiso 1 1 calc R
H23B H 0.2440 -0.5079 1.3122 0.101 Uiso 1 1 calc R
C24 C 0.2301(16) -0.3201(18) 1.3691(10) 0.067(4) Uani 1 1 d .
H24 H 0.1499 -0.2375 1.3706 0.080 Uiso 1 1 calc R
C25 C 0.4026(16) -0.2523(16) 1.3386(10) 0.066(4) Uani 1 1 d .
H25 H 0.4021 -0.1571 1.3619 0.079 Uiso 1 1 calc R
C26 C 0.5454(16) -0.3470(17) 1.3606(10) 0.068(4) Uani 1 1 d .
H26 H 0.5313 -0.4499 1.3503 0.082 Uiso 1 1 calc R
C27 C 0.7169(16) -0.295(2) 1.3151(10) 0.079(5) Uani 1 1 d .
H27A H 0.7563 -0.3441 1.2642 0.095 Uiso 1 1 calc R
H27B H 0.7191 -0.1884 1.3001 0.095 Uiso 1 1 calc R
C28 C 0.707(2) -0.323(2) 1.4551(10) 0.080(5) Uani 1 1 d .
C29 C 0.742(2) -0.443(3) 1.5210(12) 0.158(11) Uani 1 1 d .
H29A H 0.6786 -0.4230 1.5757 0.237 Uiso 1 1 calc R
H29B H 0.8580 -0.4436 1.5212 0.237 Uiso 1 1 calc R
H29C H 0.7115 -0.5374 1.5083 0.237 Uiso 1 1 calc R
C30 C 0.721(3) -0.166(3) 1.4798(14) 0.170(11) Uani 1 1 d .
H30A H 0.6612 -0.1617 1.5372 0.255 Uiso 1 1 calc R
H30B H 0.6750 -0.0953 1.4426 0.255 Uiso 1 1 calc R
H30C H 0.8356 -0.1443 1.4752 0.255 Uiso 1 1 calc R
C31 C 0.2396(16) 0.0334(15) 1.2425(9) 0.054(3) Uani 1 1 d .
C32 C 0.1004(15) 0.0106(15) 1.2138(9) 0.059(4) Uani 1 1 d .
H32 H 0.1098 -0.0498 1.1704 0.071 Uiso 1 1 calc R
C33 C -0.0495(18) 0.0701(17) 1.2442(10) 0.074(4) Uani 1 1 d .
H33 H -0.1411 0.0498 1.2231 0.089 Uiso 1 1 calc R
C34 C -0.0639(17) 0.1651(16) 1.3097(10) 0.069(4) Uani 1 1 d .
C35 C -0.229(2) 0.236(2) 1.3475(11) 0.108(6) Uani 1 1 d .
H35A H -0.2156 0.2943 1.3910 0.162 Uiso 1 1 calc R
H35B H -0.3089 0.1592 1.3714 0.162 Uiso 1 1 calc R
H35C H -0.2679 0.2986 1.3039 0.162 Uiso 1 1 calc R
C36 C 0.074(2) 0.1909(16) 1.3395(9) 0.079(4) Uani 1 1 d .
H36 H 0.0641 0.2531 1.3820 0.095 Uiso 1 1 calc R
C37 C 0.2268(18) 0.1292(17) 1.3094(9) 0.072(4) Uani 1 1 d .
H37 H 0.3183 0.1480 1.3309 0.086 Uiso 1 1 calc R
C38 C 0.438(2) -0.4423(15) 1.1740(9) 0.060(4) Uani 1 1 d .
C39 C 0.462(2) -0.6460(18) 1.0915(12) 0.100(6) Uani 1 1 d .
H39A H 0.5452 -0.6066 1.0439 0.150 Uiso 1 1 calc R
H39B H 0.3888 -0.7084 1.0728 0.150 Uiso 1 1 calc R
H39C H 0.5136 -0.7034 1.1322 0.150 Uiso 1 1 calc R
C40 C 0.2016(19) -0.400(2) 1.4567(12) 0.085(5) Uani 1 1 d .
C41 C 0.143(4) -0.396(4) 1.6041(17) 0.223(18) Uani 1 1 d .
H41A H 0.0286 -0.3846 1.6335 0.268 Uiso 1 1 calc R
H41B H 0.1647 -0.5011 1.5998 0.268 Uiso 1 1 calc R
C42 C 0.236(5) -0.350(5) 1.6478(16) 0.249(19) Uani 1 1 d .
H42A H 0.2159 -0.4072 1.7026 0.374 Uiso 1 1 calc R
H42B H 0.2127 -0.2472 1.6543 0.374 Uiso 1 1 calc R
H42C H 0.3499 -0.3623 1.6197 0.374 Uiso 1 1 calc R

loop_
_atom_site_aniso_label
_atom_site_aniso_U_11
_atom_site_aniso_U_22
_atom_site_aniso_U_33
_atom_site_aniso_U_23
_atom_site_aniso_U_13
_atom_site_aniso_U_12
S1 0.071(3) 0.068(3) 0.063(3) 0.000(2) -0.017(2) -0.008(2)
S2 0.070(2) 0.060(3) 0.064(3) 0.001(2) -0.009(2) -0.003(2)
O1 0.069(7) 0.064(7) 0.104(9) 0.012(6) -0.023(6) -0.001(6)
O2 0.114(8) 0.070(8) 0.064(7) -0.010(6) -0.017(6) -0.021(6)
O3 0.058(7) 0.116(10) 0.143(11) -0.067(8) -0.012(7) -0.002(6)
O4 0.079(7) 0.066(7) 0.089(8) -0.007(6) -0.006(6) -0.009(6)
O5 0.178(14) 0.081(10) 0.125(12) 0.015(9) -0.035(10) -0.010(9)
O6 0.114(9) 0.091(9) 0.073(8) 0.019(7) -0.023(7) -0.012(7)
O7 0.093(9) 0.140(12) 0.059(7) 0.012(7) -0.010(6) -0.035(8)
O8 0.080(7) 0.121(10) 0.060(7) -0.029(7) -0.011(6) -0.023(7)
O9 0.101(8) 0.074(8) 0.050(7) -0.003(5) 0.001(5) 0.010(6)
O10 0.060(6) 0.076(8) 0.100(9) 0.018(6) -0.016(6) -0.021(6)
O11 0.092(8) 0.103(9) 0.126(11) -0.062(8) -0.041(8) 0.021(7)
O12 0.079(7) 0.062(7) 0.112(9) -0.020(6) -0.029(6) -0.001(6)
O13 0.136(11) 0.092(10) 0.135(12) 0.024(9) -0.023(8) -0.014(9)
O14 0.119(9) 0.124(11) 0.039(6) 0.004(7) -0.006(6) -0.024(7)
O15 0.074(8) 0.155(12) 0.060(7) 0.015(7) -0.008(6) 0.001(7)
O16 0.068(6) 0.098(9) 0.069(7) -0.003(6) -0.011(6) 0.000(6)
N1 0.067(7) 0.036(7) 0.065(8) -0.001(6) -0.014(6) -0.005(5)
N2 0.067(7) 0.036(7) 0.079(9) -0.005(6) -0.026(6) -0.010(5)
C1 0.072(10) 0.042(9) 0.093(12) -0.005(8) -0.009(8) -0.014(7)
C2 0.094(11) 0.073(11) 0.081(12) -0.007(9) -0.025(9) 0.006(9)
C3 0.065(9) 0.083(12) 0.057(10) -0.011(9) -0.011(7) -0.022(8)
C4 0.074(10) 0.069(10) 0.050(9) -0.011(7) -0.018(7) 0.003(8)
C5 0.046(8) 0.081(12) 0.095(14) -0.008(9) -0.022(8) -0.011(8)
C6 0.086(12) 0.072(12) 0.108(14) 0.008(10) -0.031(11) -0.010(9)
C7 0.065(11) 0.089(13) 0.081(13) -0.005(10) 0.001(9) -0.011(9)
C8 0.123(16) 0.16(2) 0.13(2) 0.032(17) -0.022(14) -0.062(16)
C9 0.17(2) 0.22(3) 0.16(2) -0.08(2) -0.087(19) 0.03(2)
C10 0.061(9) 0.038(8) 0.050(9) -0.003(6) -0.015(7) -0.008(6)
C11 0.076(10) 0.087(12) 0.045(9) -0.010(8) -0.015(7) 0.004(9)
C12 0.126(15) 0.057(11) 0.072(11) -0.024(8) -0.038(11) 0.013(10)
C13 0.075(10) 0.046(9) 0.066(10) 0.003(7) -0.017(8) 0.000(8)
C14 0.137(17) 0.133(19) 0.18(2) -0.006(17) -0.103(17) -0.037(15)
C15 0.058(8) 0.043(8) 0.085(11) -0.002(8) -0.010(8) -0.002(7)
C16 0.061(9) 0.059(9) 0.060(9) 0.012(7) -0.012(7) -0.010(7)
C17 0.059(10) 0.073(12) 0.060(10) -0.014(8) 0.014(8) -0.011(9)
C18 0.123(14) 0.084(14) 0.085(13) -0.029(11) -0.030(11) -0.007(11)
C19 0.080(11) 0.099(16) 0.082(14) 0.000(13) -0.032(10) -0.008(11)
C20 0.21(3) 0.14(2) 0.092(17) 0.043(15) -0.032(17) 0.051(19)
C21 0.32(4) 0.24(4) 0.089(19) -0.02(2) 0.01(2) 0.15(3)
C22 0.070(9) 0.059(10) 0.078(10) -0.017(8) -0.024(8) 0.004(8)
C23 0.066(10) 0.079(12) 0.100(13) -0.011(10) 0.002(9) -0.013(8)
C24 0.051(8) 0.069(11) 0.083(12) -0.028(9) -0.011(8) 0.003(7)
C25 0.063(9) 0.056(10) 0.078(12) -0.010(8) -0.010(8) -0.008(8)
C26 0.062(9) 0.055(10) 0.082(13) 0.007(8) -0.009(8) -0.008(8)
C27 0.057(9) 0.113(14) 0.066(10) 0.002(9) -0.015(8) 0.001(9)
C28 0.074(11) 0.100(14) 0.060(11) 0.014(9) -0.012(9) -0.015(9)
C29 0.071(12) 0.29(3) 0.093(15) 0.062(18) -0.017(11) -0.019(15)
C30 0.24(3) 0.15(2) 0.106(18) -0.078(17) 0.025(17) -0.05(2)
C31 0.063(9) 0.037(8) 0.054(9) 0.007(6) -0.004(7) -0.015(6)
C32 0.038(8) 0.071(10) 0.071(10) 0.003(8) -0.021(7) 0.002(7)
C33 0.064(10) 0.071(11) 0.094(12) -0.010(9) -0.028(9) -0.021(8)
C34 0.053(8) 0.059(10) 0.091(12) 0.014(9) -0.019(8) -0.009(7)
C35 0.109(14) 0.105(16) 0.101(15) -0.014(12) -0.009(11) 0.032(12)
C36 0.115(14) 0.059(10) 0.061(10) -0.009(8) -0.015(9) 0.006(10)
C37 0.070(10) 0.071(11) 0.071(10) -0.001(8) -0.012(8) 0.003(8)
C38 0.085(11) 0.044(9) 0.056(10) -0.021(7) -0.015(8) -0.003(8)
C39 0.128(14) 0.056(12) 0.115(15) -0.037(11) -0.012(11) -0.007(10)
C40 0.073(11) 0.096(15) 0.078(13) 0.018(12) -0.009(9) -0.023(10)
C41 0.26(3) 0.30(4) 0.11(2) 0.10(3) -0.10(2) -0.17(3)
C42 0.32(4) 0.35(5) 0.08(2) 0.07(2) -0.05(2) -0.17(4)

loop_
_atom_type_symbol
_atom_type_description
_atom_type_scat_dispersion_real
_atom_type_scat_dispersion_imag
_atom_type_scat_source
C C 0.0033 0.0016 'International Tables Vol C Tables 4.2.6.8 and 6.1.1.4'
H H 0.0000 0.0000 'International Tables Vol C Tables 4.2.6.8 and 6.1.1.4'
N N 0.0061 0.0033 'International Tables Vol C Tables 4.2.6.8 and 6.1.1.4'
O O 0.0106 0.0060 'International Tables Vol C Tables 4.2.6.8 and 6.1.1.4'
S S 0.1246 0.1234 'International Tables Vol C Tables 4.2.6.8 and 6.1.1.4'

loop_
_geom_angle_atom_site_label_1
_geom_angle_atom_site_label_2
_geom_angle_atom_site_label_3
_geom_angle
O2 S1 O1 120.9(7)
O2 S1 N1 106.4(6)
O1 S1 N1 105.6(6)
O2 S1 C10 107.2(6)
O1 S1 C10 108.1(7)
N1 S1 C10 108.1(6)
O10 S2 O9 120.0(7)
O10 S2 N2 105.7(6)
O9 S2 N2 105.9(6)
O10 S2 C31 109.0(7)
O9 S2 C31 108.5(6)
N2 S2 C31 107.1(6)
C17 O4 C18 115.3(12)
C19 O6 C20 119.1(16)
C7 O7 C5 106.1(11)
C7 O8 C6 107.3(11)
C38 O12 C39 117.3(11)
C40 O14 C41 117(2)
C26 O15 C28 106.6(11)
C28 O16 C27 105.9(11)
C4 N1 C1 108.3(10)
C4 N1 S1 119.6(9)
C1 N1 S1 119.3(9)
C22 N2 C25 110.6(11)
C22 N2 S2 117.3(9)
C25 N2 S2 120.3(9)
N1 C1 C2 107.1(11)
N1 C1 C17 108.4(11)
C2 C1 C17 108.5(12)
N1 C1 H1 110.9
C2 C1 H1 110.9
C17 C1 H1 110.9
C3 C2 C1 104.1(12)
C3 C2 H2A 110.9
C1 C2 H2A 110.9
C3 C2 H2B 110.9
C1 C2 H2B 110.9
H2A C2 H2B 109.0
C19 C3 C2 114.6(14)
C19 C3 C4 110.8(12)
C2 C3 C4 106.2(11)
C19 C3 H3 108.4
C2 C3 H3 108.4
C4 C3 H3 108.4
N1 C4 C5 109.5(11)
N1 C4 C3 101.3(10)
C5 C4 C3 117.5(13)
N1 C4 H4 109.4
C5 C4 H4 109.4
C3 C4 H4 109.4
O7 C5 C6 105.0(12)
O7 C5 C4 108.6(12)
C6 C5 C4 118.0(15)
O7 C5 H5 108.3
C6 C5 H5 108.3
C4 C5 H5 108.3
O8 C6 C5 101.8(14)
O8 C6 H6A 111.4
C5 C6 H6A 111.4
O8 C6 H6B 111.4
C5 C6 H6B 111.4
H6A C6 H6B 109.3
O8 C7 O7 108.9(12)
O8 C7 C8 110.0(16)
O7 C7 C8 104.5(14)
O8 C7 C9 114.9(16)
O7 C7 C9 107.5(15)
C8 C7 C9 110.6(18)
C7 C8 H8A 109.5
C7 C8 H8B 109.5
H8A C8 H8B 109.5
C7 C8 H8C 109.5
H8A C8 H8C 109.5
H8B C8 H8C 109.5
C7 C9 H9A 109.5
C7 C9 H9B 109.5
H9A C9 H9B 109.5
C7 C9 H9C 109.5
H9A C9 H9C 109.5
H9B C9 H9C 109.5
C11 C10 C16 115.7(12)
C11 C10 S1 120.5(11)
C16 C10 S1 123.5(11)
C10 C11 C12 119.3(13)
C10 C11 H11 120.4
C12 C11 H11 120.4
C13 C12 C11 123.4(15)
C13 C12 H12 118.3
C11 C12 H12 118.3
C12 C13 C15 117.7(14)
C12 C13 C14 121.2(17)
C15 C13 C14 121.1(16)
C13 C14 H14A 109.5
C13 C14 H14B 109.5
H14A C14 H14B 109.5
C13 C14 H14C 109.5
H14A C14 H14C 109.5
H14B C14 H14C 109.5
C16 C15 C13 118.5(13)
C16 C15 H15 120.7
C13 C15 H15 120.7
C15 C16 C10 125.3(14)
C15 C16 H16 117.3
C10 C16 H16 117.3
O3 C17 O4 126.6(15)
O3 C17 C1 124.3(14)
O4 C17 C1 109.0(13)
O4 C18 H18A 109.5
O4 C18 H18B 109.5
H18A C18 H18B 109.5
O4 C18 H18C 109.5
H18A C18 H18C 109.5
H18B C18 H18C 109.5
O5 C19 O6 122.6(18)
O5 C19 C3 124.1(19)
O6 C19 C3 113.2(17)
C21 C20 O6 115.4(18)
C21 C20 H20A 108.4
O6 C20 H20A 108.4
C21 C20 H20B 108.4
O6 C20 H20B 108.4
H20A C20 H20B 107.5
C20 C21 H21A 109.5
C20 C21 H21B 109.5
H21A C21 H21B 109.5
C20 C21 H21C 109.5
H21A C21 H21C 109.5
H21B C21 H21C 109.5
C38 C22 N2 110.2(11)
C38 C22 C23 110.8(13)
N2 C22 C23 103.1(11)
C38 C22 H22 110.9
N2 C22 H22 110.9
C23 C22 H22 110.9
C24 C23 C22 106.9(13)
C24 C23 H23A 110.3
C22 C23 H23A 110.3
C24 C23 H23B 110.3
C22 C23 H23B 110.3
H23A C23 H23B 108.6
C23 C24 C25 104.4(12)
C23 C24 C40 117.5(16)
C25 C24 C40 113.5(13)
C23 C24 H24 107.0
C25 C24 H24 107.0
C40 C24 H24 107.0
C26 C25 N2 111.2(11)
C26 C25 C24 116.1(13)
N2 C25 C24 103.6(11)
C26 C25 H25 108.5
N2 C25 H25 108.5
C24 C25 H25 108.5
O15 C26 C25 108.7(11)
O15 C26 C27 104.4(12)
C25 C26 C27 115.8(13)
O15 C26 H26 109.2
C25 C26 H26 109.2
C27 C26 H26 109.2
O16 C27 C26 102.3(13)
O16 C27 H27A 111.3
C26 C27 H27A 111.3
O16 C27 H27B 111.3
C26 C27 H27B 111.3
H27A C27 H27B 109.2
O16 C28 O15 109.3(12)
O16 C28 C30 110.4(15)
O15 C28 C30 107.8(16)
O16 C28 C29 110.5(16)
O15 C28 C29 106.1(13)
C30 C28 C29 112.5(18)
C28 C29 H29A 109.5
C28 C29 H29B 109.5
H29A C29 H29B 109.5
C28 C29 H29C 109.5
H29A C29 H29C 109.5
H29B C29 H29C 109.5
C28 C30 H30A 109.5
C28 C30 H30B 109.5
H30A C30 H30B 109.5
C28 C30 H30C 109.5
H30A C30 H30C 109.5
H30B C30 H30C 109.5
C32 C31 C37 118.3(13)
C32 C31 S2 121.7(11)
C37 C31 S2 120.0(10)
C31 C32 C33 124.2(15)
C31 C32 H32 117.9
C33 C32 H32 117.9
C32 C33 C34 118.1(13)
C32 C33 H33 120.9
C34 C33 H33 120.9
C33 C34 C36 119.0(14)
C33 C34 C35 121.2(14)
C36 C34 C35 119.8(16)
C34 C35 H35A 109.5
C34 C35 H35B 109.5
H35A C35 H35B 109.5
C34 C35 H35C 109.5
H35A C35 H35C 109.5
H35B C35 H35C 109.5
C37 C36 C34 123.1(15)
C37 C36 H36 118.5
C34 C36 H36 118.5
C36 C37 C31 117.3(14)
C36 C37 H37 121.4
C31 C37 H37 121.4
O11 C38 O12 121.6(12)
O11 C38 C22 125.9(12)
O12 C38 C22 112.5(13)
O12 C39 H39A 109.5
O12 C39 H39B 109.5
H39A C39 H39B 109.5
O12 C39 H39C 109.5
H39A C39 H39C 109.5
H39B C39 H39C 109.5
O13 C40 O14 123.8(17)
O13 C40 C24 119.2(18)
O14 C40 C24 117.0(17)
C42 C41 O14 114(2)
C42 C41 H41A 108.8
O14 C41 H41A 108.8
C42 C41 H41B 108.8
O14 C41 H41B 108.8
H41A C41 H41B 107.7
C41 C42 H42A 109.5
C41 C42 H42B 109.5
H42A C42 H42B 109.5
C41 C42 H42C 109.5
H42A C42 H42C 109.5
H42B C42 H42C 109.5

loop_
_geom_bond_atom_site_label_1
_geom_bond_atom_site_label_2
_geom_bond_distance
S1 O2 1.446(10)
S1 O1 1.436(10)
S1 N1 1.626(11)
S1 C10 1.708(13)
S2 O10 1.416(10)
S2 O9 1.433(10)
S2 N2 1.659(11)
S2 C31 1.720(14)
O3 C17 1.166(16)
O4 C17 1.302(17)
O4 C18 1.491(17)
O5 C19 1.19(2)
O6 C19 1.34(2)
O6 C20 1.45(2)
O7 C7 1.429(17)
O7 C5 1.440(18)
O8 C7 1.358(18)
O8 C6 1.438(18)
O11 C38 1.222(15)
O12 C38 1.303(15)
O12 C39 1.481(17)
O13 C40 1.26(2)
O14 C40 1.31(2)
O14 C41 1.45(3)
O15 C26 1.453(17)
O15 C28 1.396(17)
O16 C28 1.396(18)
O16 C27 1.422(16)
N1 C4 1.501(16)
N1 C1 1.486(15)
N2 C22 1.471(16)
N2 C25 1.440(17)
C1 C2 1.523(19)
C1 C17 1.566(19)
C1 H1 0.9800
C2 C3 1.503(19)
C2 H2A 0.9700
C2 H2B 0.9700
C3 C19 1.52(2)
C3 C4 1.528(18)
C3 H3 0.9800
C4 C5 1.518(19)
C4 H4 0.9800
C5 C6 1.496(19)
C5 H5 0.9800
C6 H6A 0.9700
C6 H6B 0.9700
C7 C8 1.52(2)
C7 C9 1.49(3)
C8 H8A 0.9600
C8 H8B 0.9600
C8 H8C 0.9600
C9 H9A 0.9600
C9 H9B 0.9600
C9 H9C 0.9600
C10 C11 1.425(17)
C10 C16 1.368(16)
C11 C12 1.386(19)
C11 H11 0.9300
C12 C13 1.34(2)
C12 H12 0.9300
C13 C15 1.435(18)
C13 C14 1.51(2)
C14 H14A 0.9600
C14 H14B 0.9600
C14 H14C 0.9600
C15 C16 1.343(17)
C15 H15 0.9300
C16 H16 0.9300
C18 H18A 0.9600
C18 H18B 0.9600
C18 H18C 0.9600
C20 C21 1.32(3)
C20 H20A 0.9700
C20 H20B 0.9700
C21 H21A 0.9600
C21 H21B 0.9600
C21 H21C 0.9600
C22 C38 1.484(18)
C22 C23 1.57(2)
C22 H22 0.9800
C23 C24 1.46(2)
C23 H23A 0.9700
C23 H23B 0.9700
C24 C25 1.528(18)
C24 C40 1.50(2)
C24 H24 0.9800
C25 C26 1.517(18)
C25 H25 0.9800
C26 C27 1.510(19)
C26 H26 0.9800
C27 H27A 0.9700
C27 H27B 0.9700
C28 C30 1.53(3)
C28 C29 1.50(2)
C29 H29A 0.9600
C29 H29B 0.9600
C29 H29C 0.9600
C30 H30A 0.9600
C30 H30B 0.9600
C30 H30C 0.9600
C31 C32 1.365(16)
C31 C37 1.453(19)
C32 C33 1.347(18)
C32 H32 0.9300
C33 C34 1.43(2)
C33 H33 0.9300
C34 C36 1.374(19)
C34 C35 1.522(19)
C35 H35A 0.9600
C35 H35B 0.9600
C35 H35C 0.9600
C36 C37 1.371(19)
C36 H36 0.9300
C37 H37 0.9300
C39 H39A 0.9600
C39 H39B 0.9600
C39 H39C 0.9600
C41 C42 1.26(3)
C41 H41A 0.9700
C41 H41B 0.9700
C42 H42A 0.9600
C42 H42B 0.9600
C42 H42C 0.9600
